data_4100322
_journal_name_full 'Journal of the American Chemical Society'
_journal_year 2005
_chemical_formula_sum 'C27 H37 N Si2'
_chemical_formula_weight 431.76
_space_group_IT_number 14
_symmetry_cell_setting monoclinic
_symmetry_space_group_name_Hall '-P 2ybc'
_symmetry_space_group_name_H-M 'P 1 21/c 1'
_cell_angle_alpha 90.00
_cell_angle_beta 95.125(2)
_cell_angle_gamma 90.00
_cell_formula_units_Z 4
_cell_length_a 13.6891(13)
_cell_length_b 19.5881(18)
_cell_length_c 10.1627(10)
_cell_measurement_temperature 293(2)
_cell_volume 2714.2(4)
_diffrn_ambient_temperature 293(2)
_exptl_crystal_density_diffrn 1.057
_cod_depositor_comments
;
The following automatic conversions were performed:
'_symmetry_cell_setting' value 'Monoclinic' changed to 'monoclinic'
according to '/home/saulius/struct/CIF-dictionaries/cif_core.dic'
dictionary named 'cif_core.dic' version 2.4.1 from 2010-06-29.

Automatic conversion script
Id: cif_fix_enum 1527 2010-12-29 10:47:43Z saulius 
;
_cod_original_sg_symbol_H-M 'P 21/c'
_cod_database_code 4100322

loop_
_symmetry_equiv_pos_as_xyz
'x, y, z'
'-x, y+1/2, -z+1/2'
'-x, -y, -z'
'x, -y-1/2, z-1/2'

loop_
_atom_site_label
_atom_site_type_symbol
_atom_site_fract_x
_atom_site_fract_y
_atom_site_fract_z
_atom_site_U_iso_or_equiv
_atom_site_adp_type
_atom_site_occupancy
_atom_site_symmetry_multiplicity
_atom_site_calc_flag
_atom_site_refinement_flags
_atom_site_disorder_assembly
_atom_site_disorder_group
Si1 Si 0.44622(5) 0.87266(3) 0.11197(7) 0.0549(2) Uani 1 1 d . . .
Si2 Si -0.24731(5) 0.65716(4) 0.17448(9) 0.0681(3) Uani 1 1 d . . .
N1 N 0.06414(13) 0.85368(9) 0.12908(19) 0.0489(5) Uani 1 1 d . . .
C1 C 0.13646(17) 0.87771(13) 0.0408(3) 0.0544(6) Uani 1 1 d . . .
C2 C 0.05921(18) 0.82719(13) -0.0046(2) 0.0530(6) Uani 1 1 d . . .
C3 C 0.08252(17) 0.75432(12) -0.0268(2) 0.0485(6) Uani 1 1 d . . .
C4 C 0.12409(16) 0.70837(12) 0.0810(2) 0.0446(5) Uani 1 1 d . . .
C5 C 0.02226(17) 0.69430(13) 0.0134(2) 0.0509(6) Uani 1 1 d . . .
C6 C 0.24011(17) 0.85894(13) 0.0779(3) 0.0535(6) Uani 1 1 d . . .
C7 C 0.31741(18) 0.89525(13) 0.0545(3) 0.0558(6) Uani 1 1 d . . .
C8 C 0.4479(2) 0.79900(16) 0.2256(4) 0.0869(10) Uani 1 1 d . . .
H8A H 0.4298 0.7584 0.1764 0.130 Uiso 1 1 calc R . .
H8B H 0.4021 0.8067 0.2904 0.130 Uiso 1 1 calc R . .
H8C H 0.5126 0.7936 0.2691 0.130 Uiso 1 1 calc R . .
C9 C 0.5197(2) 0.8522(2) -0.0275(3) 0.0926(11) Uani 1 1 d . . .
H9A H 0.5847 0.8391 0.0063 0.139 Uiso 1 1 calc R . .
H9B H 0.5231 0.8917 -0.0829 0.139 Uiso 1 1 calc R . .
H9C H 0.4893 0.8153 -0.0780 0.139 Uiso 1 1 calc R . .
C10 C 0.5042(2) 0.94773(16) 0.1997(3) 0.0846(9) Uani 1 1 d . . .
H10A H 0.4623 0.9640 0.2638 0.127 Uiso 1 1 calc R . .
H10B H 0.5137 0.9833 0.1371 0.127 Uiso 1 1 calc R . .
H10C H 0.5664 0.9346 0.2434 0.127 Uiso 1 1 calc R . .
C11 C -0.06341(17) 0.69945(13) 0.0898(3) 0.0538(6) Uani 1 1 d . . .
C12 C -0.1392(2) 0.65746(15) 0.0772(3) 0.0651(7) Uani 1 1 d . . .
C13 C -0.2387(3) 0.58323(18) 0.2898(4) 0.1040(12) Uani 1 1 d . . .
H13A H -0.2984 0.5796 0.3323 0.156 Uiso 1 1 calc R . .
H13B H -0.1846 0.5899 0.3554 0.156 Uiso 1 1 calc R . .
H13C H -0.2288 0.5421 0.2413 0.156 Uiso 1 1 calc R . .
C14 C -0.3592(2) 0.6461(2) 0.0616(4) 0.1190(14) Uani 1 1 d . . .
H14A H -0.4145 0.6396 0.1121 0.179 Uiso 1 1 calc R . .
H14B H -0.3520 0.6069 0.0066 0.179 Uiso 1 1 calc R . .
H14C H -0.3695 0.6860 0.0072 0.179 Uiso 1 1 calc R . .
C15 C -0.2535(3) 0.73669(17) 0.2705(4) 0.1120(14) Uani 1 1 d . . .
H15A H -0.2616 0.7748 0.2111 0.168 Uiso 1 1 calc R . .
H15B H -0.1940 0.7421 0.3269 0.168 Uiso 1 1 calc R . .
H15C H -0.3082 0.7345 0.3233 0.168 Uiso 1 1 calc R . .
C16 C -0.00784(18) 0.90044(12) 0.1667(2) 0.0539(6) Uani 1 1 d . . .
C17 C 0.0204(2) 0.95753(14) 0.2388(3) 0.0801(9) Uani 1 1 d . . .
H17 H 0.0867 0.9677 0.2556 0.096 Uiso 1 1 calc R . .
C18 C -0.0484(3) 0.99965(17) 0.2863(4) 0.0989(12) Uani 1 1 d . . .
C19 C -0.1447(3) 0.98624(18) 0.2635(4) 0.1017(12) Uani 1 1 d . . .
H19 H -0.1908 1.0150 0.2965 0.122 Uiso 1 1 calc R . .
C20 C -0.1742(2) 0.93017(18) 0.1918(4) 0.1003(12) Uani 1 1 d . . .
H20 H -0.2407 0.9208 0.1755 0.120 Uiso 1 1 calc R . .
C21 C -0.1062(2) 0.88694(16) 0.1425(4) 0.0746(8) Uani 1 1 d . . .
C22 C 0.20758(16) 0.66164(11) 0.0662(2) 0.0436(5) Uani 1 1 d . . .
C23 C 0.2224(2) 0.63103(15) -0.0521(3) 0.0618(7) Uani 1 1 d . . .
C24 C 0.2998(2) 0.58658(15) -0.0623(3) 0.0722(8) Uani 1 1 d . . .
H24 H 0.3089 0.5663 -0.1430 0.087 Uiso 1 1 calc R . .
C25 C 0.3631(2) 0.57242(15) 0.0463(3) 0.0719(8) Uani 1 1 d . . .
H25 H 0.4146 0.5420 0.0400 0.086 Uiso 1 1 calc R . .
C26 C 0.3500(2) 0.60317(14) 0.1637(3) 0.0716(8) Uani 1 1 d . . .
H26 H 0.3938 0.5945 0.2371 0.086 Uiso 1 1 calc R . .
C27 C 0.27213(19) 0.64719(13) 0.1746(3) 0.0546(6) Uani 1 1 d . . .
H1 H 0.1284(18) 0.9248(13) 0.008(2) 0.059(7) Uiso 1 1 d . . .
H2 H 0.011(2) 0.8463(12) -0.069(2) 0.060(7) Uiso 1 1 d . . .
H3 H 0.1062(16) 0.7499(11) -0.109(2) 0.049(7) Uiso 1 1 d . . .
H4 H 0.1232(15) 0.7276(10) 0.168(2) 0.041(6) Uiso 1 1 d . . .
H5 H 0.0190(17) 0.6615(12) -0.049(2) 0.048(6) Uiso 1 1 d . . .
H6 H 0.253(2) 0.8181(14) 0.130(3) 0.069(8) Uiso 1 1 d . . .
H7 H 0.3029(19) 0.9379(14) 0.005(2) 0.067(8) Uiso 1 1 d . . .
H11 H -0.0622(17) 0.7342(12) 0.154(2) 0.050(6) Uiso 1 1 d . . .
H12 H -0.132(2) 0.6198(14) 0.016(3) 0.075(8) Uiso 1 1 d . . .
H18 H -0.033(3) 1.038(2) 0.347(4) 0.130(14) Uiso 1 1 d . . .
H21 H -0.125(2) 0.8508(16) 0.087(3) 0.081(10) Uiso 1 1 d . . .
H23 H 0.182(2) 0.6406(13) -0.128(3) 0.062(8) Uiso 1 1 d . . .
H27 H 0.2593(18) 0.6685(12) 0.253(2) 0.054(7) Uiso 1 1 d . . .

loop_
_atom_site_aniso_label
_atom_site_aniso_U_11
_atom_site_aniso_U_22
_atom_site_aniso_U_33
_atom_site_aniso_U_23
_atom_site_aniso_U_13
_atom_site_aniso_U_12
Si1 0.0365(4) 0.0512(4) 0.0764(5) -0.0004(3) 0.0021(3) -0.0034(3)
Si2 0.0342(4) 0.0693(5) 0.1016(7) -0.0108(4) 0.0108(4) -0.0060(3)
N1 0.0349(10) 0.0499(11) 0.0615(13) 0.0028(9) 0.0018(9) 0.0010(8)
C1 0.0393(13) 0.0537(15) 0.0693(17) 0.0149(12) -0.0007(11) 0.0004(11)
C2 0.0391(13) 0.0652(15) 0.0532(15) 0.0122(12) -0.0047(11) 0.0033(11)
C3 0.0377(12) 0.0653(15) 0.0424(13) -0.0017(11) 0.0029(10) 0.0052(11)
C4 0.0366(12) 0.0544(13) 0.0428(13) -0.0065(10) 0.0041(10) -0.0027(10)
C5 0.0369(12) 0.0616(15) 0.0541(14) -0.0141(12) 0.0037(10) -0.0030(11)
C6 0.0383(13) 0.0530(14) 0.0684(16) 0.0074(12) -0.0002(11) 0.0017(11)
C7 0.0441(14) 0.0475(14) 0.0755(17) 0.0051(13) 0.0030(12) -0.0016(11)
C8 0.0565(18) 0.076(2) 0.125(3) 0.0291(18) -0.0053(18) 0.0014(15)
C9 0.059(2) 0.122(3) 0.097(2) -0.012(2) 0.0077(18) 0.0177(18)
C10 0.0596(18) 0.084(2) 0.109(2) -0.0170(18) 0.0005(17) -0.0216(16)
C11 0.0358(12) 0.0605(15) 0.0646(16) -0.0120(13) 0.0027(11) 0.0004(11)
C12 0.0423(14) 0.0675(17) 0.086(2) -0.0208(15) 0.0075(13) -0.0050(12)
C13 0.084(3) 0.098(3) 0.134(3) 0.010(2) 0.033(2) 0.003(2)
C14 0.0463(19) 0.159(4) 0.148(3) 0.000(3) -0.009(2) -0.024(2)
C15 0.082(2) 0.091(2) 0.172(4) -0.035(2) 0.059(3) -0.0100(19)
C16 0.0459(13) 0.0485(13) 0.0673(16) 0.0092(12) 0.0051(12) 0.0076(11)
C17 0.076(2) 0.0514(16) 0.112(2) -0.0056(16) 0.0037(18) 0.0015(15)
C18 0.111(3) 0.059(2) 0.128(3) -0.015(2) 0.020(3) 0.012(2)
C19 0.103(3) 0.067(2) 0.140(3) 0.005(2) 0.039(3) 0.031(2)
C20 0.0590(19) 0.084(2) 0.162(4) 0.003(2) 0.028(2) 0.0213(17)
C21 0.0476(16) 0.0670(18) 0.109(3) -0.0049(18) 0.0084(16) 0.0106(14)
C22 0.0341(11) 0.0461(12) 0.0511(13) 0.0012(10) 0.0057(10) -0.0072(9)
C23 0.0462(15) 0.0792(18) 0.0597(17) -0.0033(14) 0.0037(13) 0.0073(13)
C24 0.0561(17) 0.082(2) 0.081(2) -0.0134(16) 0.0195(15) 0.0106(15)
C25 0.0446(15) 0.0643(17) 0.107(2) 0.0045(17) 0.0100(16) 0.0099(13)
C26 0.0532(16) 0.0641(17) 0.093(2) 0.0085(16) -0.0169(15) 0.0037(13)
C27 0.0510(15) 0.0507(14) 0.0606(16) 0.0015(12) -0.0035(12) -0.0021(11)

loop_
_geom_bond_atom_site_label_1
_geom_bond_atom_site_label_2
_geom_bond_distance
_geom_bond_site_symmetry_2
_geom_bond_publ_flag
Si1 C8 1.847(3) . ?
Si1 C9 1.854(3) . ?
Si1 C10 1.860(3) . ?
Si1 C7 1.861(3) . ?
Si2 C14 1.843(4) . ?
Si2 C15 1.844(3) . ?
Si2 C12 1.852(3) . ?
Si2 C13 1.860(3) . ?
N1 C16 1.422(3) . ?
N1 C2 1.450(3) . ?
N1 C1 1.472(3) . ?
C1 C6 1.481(3) . ?
C1 C2 1.491(4) . ?
C1 H1 0.98(2) . ?
C2 C3 1.484(3) . ?
C2 H2 0.96(3) . ?
C3 C4 1.491(3) . ?
C3 C5 1.513(3) . ?
C3 H3 0.92(2) . ?
C4 C22 1.482(3) . ?
C4 C5 1.523(3) . ?
C4 H4 0.96(2) . ?
C5 C11 1.467(3) . ?
C5 H5 0.90(2) . ?
C6 C7 1.314(3) . ?
C6 H6 0.97(3) . ?
C7 H7 0.99(3) . ?
C8 H8A 0.9600 . ?
C8 H8B 0.9600 . ?
C8 H8C 0.9600 . ?
C9 H9A 0.9600 . ?
C9 H9B 0.9600 . ?
C9 H9C 0.9600 . ?
C10 H10A 0.9600 . ?
C10 H10B 0.9600 . ?
C10 H10C 0.9600 . ?
C11 C12 1.321(3) . ?
C11 H11 0.94(2) . ?
C12 H12 0.97(3) . ?
C13 H13A 0.9600 . ?
C13 H13B 0.9600 . ?
C13 H13C 0.9600 . ?
C14 H14A 0.9600 . ?
C14 H14B 0.9600 . ?
C14 H14C 0.9600 . ?
C15 H15A 0.9600 . ?
C15 H15B 0.9600 . ?
C15 H15C 0.9600 . ?
C16 C21 1.373(4) . ?
C16 C17 1.374(4) . ?
C17 C18 1.373(4) . ?
C17 H17 0.9300 . ?
C18 C19 1.344(5) . ?
C18 H18 0.98(4) . ?
C19 C20 1.359(5) . ?
C19 H19 0.9300 . ?
C20 C21 1.384(4) . ?
C20 H20 0.9300 . ?
C21 H21 0.92(3) . ?
C22 C23 1.375(3) . ?
C22 C27 1.378(3) . ?
C23 C24 1.382(4) . ?
C23 H23 0.92(3) . ?
C24 C25 1.369(4) . ?
C24 H24 0.9300 . ?
C25 C26 1.362(4) . ?
C25 H25 0.9300 . ?
C26 C27 1.383(4) . ?
C26 H26 0.9300 . ?
C27 H27 0.93(2) . ?
